data_4307071
loop_
_publ_author_name
'Ying-Ying Liu'
'Jian-Fang Ma'
'Jin Yang'
'Zhong-Min Su'

_publ_contact_author_address
;
Department of Chemistry
Northeast Normal University
Changchun 130024
P.R.China
;
_publ_contact_author_email jianfangma@yahoo.com.cn
_publ_contact_author_fax +86-431-85098620
_publ_contact_author_name 'Jian-Fang Ma'
_publ_contact_author_phone +86-431-85098620
_publ_section_title
;
Syntheses and Characterization of Six Coordination Polymers of Zinc(II) and
Cobalt(II) with 1,3,5-Benzenetricarboxylate Anion and Bis(imidazole) Ligands
;
_journal_name_full 'Inorganic Chemistry'
_journal_page_first 3027
_journal_page_last 3037
_journal_paper_doi 10.1021/ic061575l
_journal_volume 46
_journal_year 2007
_chemical_formula_sum 'C23 H24 N4 O9.5 Zn1.5'
_chemical_formula_weight 606.52
_chemical_name_systematic
;
 ?
;
_space_group_IT_number 2
_symmetry_cell_setting triclinic
_symmetry_space_group_name_Hall '-P 1'
_symmetry_space_group_name_H-M 'P -1'
_atom_sites_solution_hydrogens geom
_atom_sites_solution_primary direct
_atom_sites_solution_secondary difmap
_audit_creation_method SHELXL-97
_cell_angle_alpha 109.7940(14)
_cell_angle_beta 105.7900(14)
_cell_angle_gamma 95.4110(14)
_cell_formula_units_Z 2
_cell_length_a 10.2300(8)
_cell_length_b 10.8860(8)
_cell_length_c 12.6570(10)
_cell_measurement_reflns_used 3682
_cell_measurement_temperature 293(2)
_cell_measurement_theta_max 28.3
_cell_measurement_theta_min 1.8
_cell_volume 1248.85(17)
_computing_cell_refinement 'SAINT (Bruker, 1999)'
_computing_data_collection 'SMART (Bruker, 1997)'
_computing_data_reduction SAINT
_computing_molecular_graphics 'SHELXTL-PLUS (Sheldrick, 1990)'
_computing_publication_material SHELXL-97
_computing_structure_refinement 'SHELXL-97 (Sheldrick, 1997)'
_computing_structure_solution 'SHELXS-97(Sheldrick, 1997)'
_diffrn_ambient_temperature 293(2)
_diffrn_measured_fraction_theta_full 0.987
_diffrn_measured_fraction_theta_max 0.905
_diffrn_measurement_device_type 'Bruker APEX CCD area-detector'
_diffrn_measurement_method '\w scans'
_diffrn_radiation_monochromator graphite
_diffrn_radiation_source 'fine-focus sealed tube'
_diffrn_radiation_type MoK\a
_diffrn_radiation_wavelength 0.71069
_diffrn_reflns_av_R_equivalents 0.0279
_diffrn_reflns_av_sigmaI/netI 0.0803
_diffrn_reflns_limit_h_max 13
_diffrn_reflns_limit_h_min -12
_diffrn_reflns_limit_k_max 14
_diffrn_reflns_limit_k_min -13
_diffrn_reflns_limit_l_max 16
_diffrn_reflns_limit_l_min -15
_diffrn_reflns_number 7767
_diffrn_reflns_theta_full 25.00
_diffrn_reflns_theta_max 28.25
_diffrn_reflns_theta_min 1.81
_diffrn_standards_decay_% 0
_diffrn_standards_number 0
_exptl_absorpt_coefficient_mu 1.514
_exptl_absorpt_correction_T_max 0.91
_exptl_absorpt_correction_T_min 0.83
_exptl_absorpt_correction_type empirical
_exptl_absorpt_process_details 'SADABS(Sheldrick, 1996)'
_exptl_crystal_colour Colorless
_exptl_crystal_density_diffrn 1.613
_exptl_crystal_density_meas ?
_exptl_crystal_density_method 'not measured'
_exptl_crystal_description Block
_exptl_crystal_F_000 622
_exptl_crystal_size_max 0.11
_exptl_crystal_size_mid 0.07
_exptl_crystal_size_min 0.05
_refine_diff_density_max 0.490
_refine_diff_density_min -1.044
_refine_diff_density_rms 0.132
_refine_ls_extinction_method none
_refine_ls_goodness_of_fit_ref 1.041
_refine_ls_hydrogen_treatment mixed
_refine_ls_matrix_type full
_refine_ls_number_parameters 373
_refine_ls_number_reflns 5591
_refine_ls_number_restraints 12
_refine_ls_restrained_S_all 1.040
_refine_ls_R_factor_all 0.0955
_refine_ls_R_factor_gt 0.0546
_refine_ls_shift/su_max 0.001
_refine_ls_shift/su_mean 0.000
_refine_ls_structure_factor_coef Fsqd
_refine_ls_weighting_details 'calc w=1/[\s^2^(Fo^2^)+(0.0805P)^2^+0.3914P] where P=(Fo^2^+2Fc^2^)/3'
_refine_ls_weighting_scheme calc
_refine_ls_wR_factor_gt 0.1322
_refine_ls_wR_factor_ref 0.1689
_reflns_number_gt 3682
_reflns_number_total 5591
_reflns_threshold_expression >2sigma(I)
_cod_data_source_file ic061575lsi20061217_095045_1.cif
_cod_data_source_block compound-1
_cod_depositor_comments
;
The following automatic conversions were performed:

'_exptl_crystal_density_meas' value 'none' was changed to '?' - the
value is perceived as not measured.

Automatic conversion script
Id: cif_fix_values 3008 2015-01-20 13:52:24Z robertas 
;
_cod_original_formula_sum 'C23 H24 N4 O9.50 Zn1.50'
_cod_database_code 4307071

loop_
_symmetry_equiv_pos_as_xyz
'x, y, z'
'-x, -y, -z'

loop_
_atom_site_label
_atom_site_type_symbol
_atom_site_fract_x
_atom_site_fract_y
_atom_site_fract_z
_atom_site_U_iso_or_equiv
_atom_site_adp_type
_atom_site_occupancy
_atom_site_symmetry_multiplicity
_atom_site_calc_flag
_atom_site_refinement_flags
_atom_site_disorder_assembly
_atom_site_disorder_group
Zn1 Zn 1.0000 -0.5000 0.5000 0.0362(2) Uani 1 2 d S . .
Zn2 Zn 0.52986(5) 0.24724(5) 0.67667(5) 0.02488(17) Uani 1 1 d . . .
C1 C 0.9834(5) -0.0828(4) 0.6422(4) 0.0253(10) Uani 1 1 d . . .
C2 C 1.1056(4) -0.0227(4) 0.6365(4) 0.0228(10) Uani 1 1 d . . .
H2 H 1.1721 -0.0724 0.6209 0.027 Uiso 1 1 calc R . .
C3 C 1.1289(4) 0.1118(5) 0.6541(4) 0.0210(9) Uani 1 1 d . . .
C4 C 1.0256(5) 0.1832(5) 0.6722(5) 0.0263(10) Uani 1 1 d . . .
H4 H 1.0383 0.2718 0.6795 0.032 Uiso 1 1 calc R . .
C5 C 0.9044(4) 0.1237(5) 0.6792(4) 0.0232(10) Uani 1 1 d . . .
C6 C 0.8851(5) -0.0088(5) 0.6665(4) 0.0260(10) Uani 1 1 d . . .
H6 H 0.8056 -0.0482 0.6745 0.031 Uiso 1 1 calc R . .
C7 C 0.9616(5) -0.2279(5) 0.6274(5) 0.0328(12) Uani 1 1 d . . .
C8 C 1.2641(5) 0.1827(5) 0.6569(4) 0.0249(10) Uani 1 1 d . . .
C9 C 0.7929(5) 0.2042(5) 0.6941(5) 0.0273(11) Uani 1 1 d . . .
C10 C 0.4469(6) 0.1126(6) 0.1328(5) 0.0379(13) Uani 1 1 d . . .
C11 C 0.3633(7) 0.0041(6) 0.1336(6) 0.0456(15) Uani 1 1 d . . .
H11 H 0.3871 -0.0180 0.2001 0.055 Uiso 1 1 calc R . .
C12 C 0.2472(8) -0.0709(7) 0.0396(6) 0.0572(18) Uani 1 1 d . . .
H12 H 0.1932 -0.1429 0.0422 0.069 Uiso 1 1 calc R . .
C13 C 0.2127(8) -0.0378(7) -0.0575(6) 0.0616(19) Uani 1 1 d . . .
H13 H 0.1339 -0.0872 -0.1217 0.074 Uiso 1 1 calc R . .
C14 C 0.2930(7) 0.0676(6) -0.0619(5) 0.0492(16) Uani 1 1 d . . .
H14 H 0.2688 0.0873 -0.1299 0.059 Uiso 1 1 calc R . .
C15 C 0.4098(6) 0.1456(5) 0.0331(5) 0.0349(12) Uani 1 1 d . . .
C16 C 0.5685(6) 0.1874(6) 0.2397(5) 0.0462(15) Uani 1 1 d . . .
H16A H 0.6336 0.1296 0.2494 0.055 Uiso 1 1 calc R . .
H16B H 0.6148 0.2622 0.2291 0.055 Uiso 1 1 calc R . .
C17 C 0.5128(7) 0.7396(5) 0.9810(5) 0.0426(14) Uani 1 1 d . . .
H17A H 0.5224 0.7626 1.0642 0.051 Uiso 1 1 calc R . .
H17B H 0.4149 0.7241 0.9373 0.051 Uiso 1 1 calc R . .
C18 C 0.5635(6) 0.2022(6) 0.4404(5) 0.0388(13) Uani 1 1 d . . .
H18 H 0.6226 0.1438 0.4491 0.047 Uiso 1 1 calc R . .
C19 C 0.4268(6) 0.3356(6) 0.4720(5) 0.0391(13) Uani 1 1 d . . .
H19 H 0.3709 0.3871 0.5067 0.047 Uiso 1 1 calc R . .
C20 C 0.4436(7) 0.3233(6) 0.3675(5) 0.0505(16) Uani 1 1 d . . .
H20 H 0.4041 0.3664 0.3184 0.061 Uiso 1 1 calc R . .
C21 C 0.5019(6) 0.5110(5) 0.8361(5) 0.0335(12) Uani 1 1 d . . .
H21 H 0.4162 0.5047 0.7826 0.040 Uiso 1 1 calc R . .
C22 C 0.6934(5) 0.4663(6) 0.9193(5) 0.0376(13) Uani 1 1 d . . .
H22 H 0.7660 0.4226 0.9338 0.045 Uiso 1 1 calc R . .
C23 C 0.6860(6) 0.5878(6) 0.9919(5) 0.0464(15) Uani 1 1 d . . .
H23 H 0.7512 0.6417 1.0648 0.056 Uiso 1 1 calc R . .
N1 N 0.5048(4) 0.2605(4) 0.5187(4) 0.0301(9) Uani 1 1 d . . .
N2 N 0.5283(5) 0.2369(5) 0.3470(4) 0.0370(11) Uani 1 1 d . . .
N3 N 0.5761(4) 0.4178(4) 0.8206(4) 0.0283(9) Uani 1 1 d . . .
N4 N 0.5645(4) 0.6156(4) 0.9377(4) 0.0327(10) Uani 1 1 d . . .
O1 O 1.0207(4) -0.2991(3) 0.5619(4) 0.0414(10) Uani 1 1 d . . .
O2 O 0.8912(4) -0.2654(4) 0.6798(4) 0.0505(11) Uani 1 1 d . . .
O3 O 0.6782(4) 0.1437(3) 0.6905(3) 0.0344(9) Uani 1 1 d . . .
O4 O 0.8161(4) 0.3237(3) 0.7082(4) 0.0381(9) Uani 1 1 d . . .
O5 O 1.2735(3) 0.2923(3) 0.6489(3) 0.0344(9) Uani 1 1 d . . .
O6 O 1.3669(3) 0.1242(3) 0.6698(3) 0.0327(8) Uani 1 1 d . . .
O1W O 0.8469(5) -0.5144(4) 0.3319(4) 0.0470(10) Uani 1 1 d D . .
H1A H 0.808(7) -0.446(5) 0.345(5) 0.071 Uiso 1 1 d D . .
H1B H 0.874(7) -0.533(6) 0.270(4) 0.071 Uiso 1 1 d D . .
O2W O 0.8326(4) -0.5261(4) 0.5637(4) 0.0414(10) Uani 1 1 d D . .
H2A H 0.834(7) -0.582(4) 0.601(5) 0.062 Uiso 1 1 d D . .
H2B H 0.844(7) -0.444(3) 0.620(4) 0.062 Uiso 1 1 d D . .
O3W O 0.8972(11) -0.2425(11) 0.8973(10) 0.066(3) Uani 0.50 1 d PD . .
H3A H 0.823(10) -0.274(14) 0.834(8) 0.100 Uiso 0.50 1 d PD . .
H3B H 0.886(15) -0.173(11) 0.952(9) 0.100 Uiso 0.50 1 d PD . .
O4W O 1.0400(6) 0.5544(7) 0.8531(6) 0.0927(19) Uani 1 1 d D . .
H4A H 0.963(6) 0.489(6) 0.813(8) 0.139 Uiso 1 1 d D . .
H4B H 1.006(9) 0.632(5) 0.861(9) 0.139 Uiso 1 1 d D . .

loop_
_atom_site_aniso_label
_atom_site_aniso_U_11
_atom_site_aniso_U_22
_atom_site_aniso_U_33
_atom_site_aniso_U_23
_atom_site_aniso_U_13
_atom_site_aniso_U_12
Zn1 0.0356(5) 0.0251(5) 0.0511(6) 0.0150(4) 0.0173(4) 0.0101(4)
Zn2 0.0225(3) 0.0254(3) 0.0308(3) 0.0116(2) 0.0129(2) 0.0080(2)
C1 0.026(2) 0.019(2) 0.030(3) 0.008(2) 0.009(2) 0.0045(19)
C2 0.016(2) 0.024(2) 0.024(3) 0.0061(19) 0.0040(19) 0.0056(18)
C3 0.011(2) 0.029(3) 0.023(2) 0.011(2) 0.0047(18) 0.0046(18)
C4 0.025(2) 0.021(2) 0.037(3) 0.010(2) 0.016(2) 0.006(2)
C5 0.016(2) 0.027(3) 0.027(3) 0.009(2) 0.0069(19) 0.0047(19)
C6 0.023(2) 0.024(2) 0.031(3) 0.010(2) 0.011(2) 0.0009(19)
C7 0.032(3) 0.021(3) 0.047(3) 0.013(2) 0.015(3) 0.005(2)
C8 0.019(2) 0.027(3) 0.028(3) 0.009(2) 0.008(2) 0.0053(19)
C9 0.024(2) 0.032(3) 0.037(3) 0.020(2) 0.016(2) 0.013(2)
C10 0.055(4) 0.041(3) 0.028(3) 0.013(2) 0.025(3) 0.018(3)
C11 0.058(4) 0.045(4) 0.040(4) 0.025(3) 0.015(3) 0.008(3)
C12 0.074(5) 0.042(4) 0.052(4) 0.016(3) 0.022(4) 0.000(3)
C13 0.075(5) 0.046(4) 0.041(4) 0.009(3) 0.000(4) -0.005(4)
C14 0.064(4) 0.036(3) 0.031(3) 0.008(3) -0.001(3) 0.002(3)
C15 0.048(3) 0.027(3) 0.028(3) 0.009(2) 0.013(3) 0.010(2)
C16 0.051(4) 0.062(4) 0.035(3) 0.021(3) 0.023(3) 0.020(3)
C17 0.066(4) 0.033(3) 0.039(3) 0.012(3) 0.031(3) 0.020(3)
C18 0.036(3) 0.049(3) 0.036(3) 0.017(3) 0.015(3) 0.017(3)
C19 0.041(3) 0.046(3) 0.033(3) 0.015(3) 0.012(3) 0.021(3)
C20 0.067(4) 0.069(4) 0.033(3) 0.030(3) 0.022(3) 0.040(4)
C21 0.040(3) 0.024(3) 0.037(3) 0.009(2) 0.015(3) 0.009(2)
C22 0.030(3) 0.043(3) 0.034(3) 0.012(3) 0.004(2) 0.009(2)
C23 0.047(4) 0.041(3) 0.036(3) 0.009(3) -0.002(3) 0.009(3)
N1 0.028(2) 0.034(2) 0.027(2) 0.0103(19) 0.0084(18) 0.0067(19)
N2 0.037(3) 0.049(3) 0.029(3) 0.017(2) 0.015(2) 0.015(2)
N3 0.022(2) 0.030(2) 0.030(2) 0.0097(19) 0.0065(18) 0.0037(17)
N4 0.035(2) 0.030(2) 0.031(2) 0.0093(19) 0.010(2) 0.0051(19)
O1 0.052(2) 0.0234(19) 0.059(3) 0.0163(18) 0.032(2) 0.0137(18)
O2 0.057(3) 0.033(2) 0.078(3) 0.024(2) 0.044(3) 0.010(2)
O3 0.0302(19) 0.035(2) 0.056(3) 0.0268(19) 0.0259(18) 0.0145(16)
O4 0.034(2) 0.028(2) 0.062(3) 0.0217(19) 0.023(2) 0.0120(16)
O5 0.0251(18) 0.030(2) 0.053(3) 0.0197(18) 0.0154(17) 0.0059(15)
O6 0.0213(17) 0.034(2) 0.051(2) 0.0210(18) 0.0168(17) 0.0128(15)
O1W 0.049(3) 0.040(2) 0.058(3) 0.023(2) 0.018(2) 0.019(2)
O2W 0.043(2) 0.032(2) 0.057(3) 0.020(2) 0.025(2) 0.0087(19)
O3W 0.084(7) 0.069(7) 0.064(7) 0.026(5) 0.044(6) 0.030(6)
O4W 0.064(4) 0.110(5) 0.075(4) 0.006(4) 0.020(3) -0.001(3)

loop_
_atom_type_symbol
_atom_type_description
_atom_type_scat_dispersion_real
_atom_type_scat_dispersion_imag
_atom_type_scat_source
C C 0.0033 0.0016 'International Tables Vol C Tables 4.2.6.8 and 6.1.1.4'
H H 0.0000 0.0000 'International Tables Vol C Tables 4.2.6.8 and 6.1.1.4'
N N 0.0061 0.0033 'International Tables Vol C Tables 4.2.6.8 and 6.1.1.4'
O O 0.0106 0.0060 'International Tables Vol C Tables 4.2.6.8 and 6.1.1.4'
Zn Zn 0.2839 1.4301 'International Tables Vol C Tables 4.2.6.8 and 6.1.1.4'

loop_
_geom_angle_atom_site_label_1
_geom_angle_atom_site_label_2
_geom_angle_atom_site_label_3
_geom_angle
_geom_angle_site_symmetry_1
_geom_angle_site_symmetry_3
_geom_angle_publ_flag
O1 Zn1 O1 180.0(3) . 2_746 ?
O1 Zn1 O2W 87.34(14) . 2_746 ?
O1 Zn1 O2W 92.66(14) 2_746 2_746 ?
O1 Zn1 O2W 92.66(14) . . ?
O1 Zn1 O2W 87.34(14) 2_746 . ?
O2W Zn1 O2W 180.00(10) 2_746 . ?
O1 Zn1 O1W 89.26(16) . . ?
O1 Zn1 O1W 90.74(16) 2_746 . ?
O2W Zn1 O1W 91.64(16) 2_746 . ?
O2W Zn1 O1W 88.36(16) . . ?
O1 Zn1 O1W 90.74(16) . 2_746 ?
O1 Zn1 O1W 89.26(16) 2_746 2_746 ?
O2W Zn1 O1W 88.36(16) 2_746 2_746 ?
O2W Zn1 O1W 91.64(16) . 2_746 ?
O1W Zn1 O1W 180.0(2) . 2_746 ?
O3 Zn2 O6 102.52(13) . 1_455 ?
O3 Zn2 N1 102.90(15) . . ?
O6 Zn2 N1 110.74(16) 1_455 . ?
O3 Zn2 N3 111.47(16) . . ?
O6 Zn2 N3 109.77(15) 1_455 . ?
N1 Zn2 N3 118.16(17) . . ?
C6 C1 C2 120.0(4) . . ?
C6 C1 C7 120.3(4) . . ?
C2 C1 C7 119.6(4) . . ?
C1 C2 C3 120.2(4) . . ?
C1 C2 H2 119.9 . . ?
C3 C2 H2 119.9 . . ?
C2 C3 C4 119.1(4) . . ?
C2 C3 C8 121.7(4) . . ?
C4 C3 C8 119.2(4) . . ?
C5 C4 C3 120.7(4) . . ?
C5 C4 H4 119.7 . . ?
C3 C4 H4 119.7 . . ?
C4 C5 C6 119.5(4) . . ?
C4 C5 C9 118.6(4) . . ?
C6 C5 C9 121.8(4) . . ?
C1 C6 C5 120.4(4) . . ?
C1 C6 H6 119.8 . . ?
C5 C6 H6 119.8 . . ?
O2 C7 O1 126.0(5) . . ?
O2 C7 C1 118.9(5) . . ?
O1 C7 C1 115.1(4) . . ?
O5 C8 O6 122.7(4) . . ?
O5 C8 C3 120.5(4) . . ?
O6 C8 C3 116.8(4) . . ?
O4 C9 O3 123.2(4) . . ?
O4 C9 C5 119.6(4) . . ?
O3 C9 C5 117.2(4) . . ?
C15 C10 C11 118.4(6) . . ?
C15 C10 C16 124.0(5) . . ?
C11 C10 C16 117.6(5) . . ?
C12 C11 C10 122.3(6) . . ?
C12 C11 H11 118.8 . . ?
C10 C11 H11 118.8 . . ?
C13 C12 C11 118.5(6) . . ?
C13 C12 H12 120.7 . . ?
C11 C12 H12 120.7 . . ?
C12 C13 C14 120.8(6) . . ?
C12 C13 H13 119.6 . . ?
C14 C13 H13 119.6 . . ?
C13 C14 C15 121.3(6) . . ?
C13 C14 H14 119.4 . . ?
C15 C14 H14 119.4 . . ?
C14 C15 C10 118.7(5) . . ?
C14 C15 C17 116.3(5) . 2_666 ?
C10 C15 C17 125.0(5) . 2_666 ?
N2 C16 C10 111.7(5) . . ?
N2 C16 H16A 109.3 . . ?
C10 C16 H16A 109.3 . . ?
N2 C16 H16B 109.3 . . ?
C10 C16 H16B 109.3 . . ?
H16A C16 H16B 107.9 . . ?
N4 C17 C15 112.1(4) . 2_666 ?
N4 C17 H17A 109.2 . . ?
C15 C17 H17A 109.2 2_666 . ?
N4 C17 H17B 109.2 . . ?
C15 C17 H17B 109.2 2_666 . ?
H17A C17 H17B 107.9 . . ?
N1 C18 N2 111.6(5) . . ?
N1 C18 H18 124.2 . . ?
N2 C18 H18 124.2 . . ?
C20 C19 N1 108.9(5) . . ?
C20 C19 H19 125.5 . . ?
N1 C19 H19 125.5 . . ?
C19 C20 N2 107.2(5) . . ?
C19 C20 H20 126.4 . . ?
N2 C20 H20 126.4 . . ?
N3 C21 N4 111.8(5) . . ?
N3 C21 H21 124.1 . . ?
N4 C21 H21 124.1 . . ?
C23 C22 N3 109.2(5) . . ?
C23 C22 H22 125.4 . . ?
N3 C22 H22 125.4 . . ?
C22 C23 N4 106.7(5) . . ?
C22 C23 H23 126.6 . . ?
N4 C23 H23 126.6 . . ?
C18 N1 C19 105.5(4) . . ?
C18 N1 Zn2 127.3(4) . . ?
C19 N1 Zn2 127.1(3) . . ?
C18 N2 C20 106.7(5) . . ?
C18 N2 C16 127.1(5) . . ?
C20 N2 C16 126.1(5) . . ?
C21 N3 C22 105.3(4) . . ?
C21 N3 Zn2 126.2(4) . . ?
C22 N3 Zn2 128.4(3) . . ?
C21 N4 C23 107.0(4) . . ?
C21 N4 C17 126.2(5) . . ?
C23 N4 C17 126.8(5) . . ?
C7 O1 Zn1 128.6(3) . . ?
C9 O3 Zn2 112.9(3) . . ?
C8 O6 Zn2 106.5(3) . 1_655 ?
Zn1 O1W H1A 110(4) . . ?
Zn1 O1W H1B 117(5) . . ?
H1A O1W H1B 114(4) . . ?
Zn1 O2W H2A 117(4) . . ?
Zn1 O2W H2B 102(4) . . ?
H2A O2W H2B 106(3) . . ?
H3A O3W H3B 111(5) . . ?
H4A O4W H4B 104(4) . . ?

loop_
_geom_bond_atom_site_label_1
_geom_bond_atom_site_label_2
_geom_bond_distance
_geom_bond_site_symmetry_2
_geom_bond_publ_flag
Zn1 O1 2.026(3) . ?
Zn1 O1 2.026(3) 2_746 ?
Zn1 O2W 2.116(4) 2_746 ?
Zn1 O2W 2.116(4) . ?
Zn1 O1W 2.218(4) . ?
Zn1 O1W 2.218(4) 2_746 ?
Zn2 O3 1.979(3) . ?
Zn2 O6 2.000(3) 1_455 ?
Zn2 N1 2.002(4) . ?
Zn2 N3 2.017(4) . ?
C1 C6 1.381(6) . ?
C1 C2 1.386(6) . ?
C1 C7 1.513(6) . ?
C2 C3 1.391(6) . ?
C2 H2 0.9300 . ?
C3 C4 1.392(6) . ?
C3 C8 1.504(6) . ?
C4 C5 1.383(6) . ?
C4 H4 0.9300 . ?
C5 C6 1.385(6) . ?
C5 C9 1.516(6) . ?
C6 H6 0.9300 . ?
C7 O2 1.230(6) . ?
C7 O1 1.257(6) . ?
C8 O5 1.228(5) . ?
C8 O6 1.282(5) . ?
C9 O4 1.242(6) . ?
C9 O3 1.272(5) . ?
C10 C15 1.391(7) . ?
C10 C11 1.396(8) . ?
C10 C16 1.479(8) . ?
C11 C12 1.372(9) . ?
C11 H11 0.9300 . ?
C12 C13 1.362(9) . ?
C12 H12 0.9300 . ?
C13 C14 1.374(9) . ?
C13 H13 0.9300 . ?
C14 C15 1.389(8) . ?
C14 H14 0.9300 . ?
C15 C17 1.505(7) 2_666 ?
C16 N2 1.468(7) . ?
C16 H16A 0.9700 . ?
C16 H16B 0.9700 . ?
C17 N4 1.481(6) . ?
C17 C15 1.505(7) 2_666 ?
C17 H17A 0.9700 . ?
C17 H17B 0.9700 . ?
C18 N1 1.309(6) . ?
C18 N2 1.330(7) . ?
C18 H18 0.9300 . ?
C19 C20 1.343(8) . ?
C19 N1 1.360(6) . ?
C19 H19 0.9300 . ?
C20 N2 1.346(7) . ?
C20 H20 0.9300 . ?
C21 N3 1.318(6) . ?
C21 N4 1.336(7) . ?
C21 H21 0.9300 . ?
C22 C23 1.354(8) . ?
C22 N3 1.377(7) . ?
C22 H22 0.9300 . ?
C23 N4 1.362(7) . ?
C23 H23 0.9300 . ?
O6 Zn2 2.000(3) 1_655 ?
O1W H1A 0.87(3) . ?
O1W H1B 0.87(3) . ?
O2W H2A 0.89(3) . ?
O2W H2B 0.91(3) . ?
O3W H3A 0.87(3) . ?
O3W H3B 0.87(3) . ?
O4W H4A 0.90(3) . ?
O4W H4B 0.92(3) . ?

loop_
_geom_hbond_atom_site_label_D
_geom_hbond_atom_site_label_H
_geom_hbond_atom_site_label_A
_geom_hbond_distance_DH
_geom_hbond_distance_HA
_geom_hbond_distance_DA
_geom_hbond_angle_DHA
_geom_hbond_site_symmetry_A
O1W H1A O5 0.87(3) 1.92(3) 2.784(5) 171(6) 2_756
O1W H1B O4W 0.87(3) 1.95(3) 2.809(8) 171(7) 2_756
O2W H2B O2 0.91(3) 1.79(3) 2.636(6) 153(5) .

loop_
_geom_torsion_atom_site_label_1
_geom_torsion_atom_site_label_2
_geom_torsion_atom_site_label_3
_geom_torsion_atom_site_label_4
_geom_torsion
_geom_torsion_site_symmetry_1
_geom_torsion_site_symmetry_2
_geom_torsion_site_symmetry_3
_geom_torsion_site_symmetry_4
_geom_torsion_publ_flag
C6 C1 C2 C3 -0.7(7) . . . . ?
C7 C1 C2 C3 -177.7(4) . . . . ?
C1 C2 C3 C4 -2.8(7) . . . . ?
C1 C2 C3 C8 175.8(4) . . . . ?
C2 C3 C4 C5 3.6(7) . . . . ?
C8 C3 C4 C5 -175.1(4) . . . . ?
C3 C4 C5 C6 -0.8(7) . . . . ?
C3 C4 C5 C9 -177.7(4) . . . . ?
C2 C1 C6 C5 3.5(7) . . . . ?
C7 C1 C6 C5 -179.5(5) . . . . ?
C4 C5 C6 C1 -2.7(7) . . . . ?
C9 C5 C6 C1 174.0(5) . . . . ?
C6 C1 C7 O2 -28.2(8) . . . . ?
C2 C1 C7 O2 148.9(5) . . . . ?
C6 C1 C7 O1 152.7(5) . . . . ?
C2 C1 C7 O1 -30.2(7) . . . . ?
C2 C3 C8 O5 165.5(5) . . . . ?
C4 C3 C8 O5 -15.9(7) . . . . ?
C2 C3 C8 O6 -15.6(7) . . . . ?
C4 C3 C8 O6 163.0(4) . . . . ?
C4 C5 C9 O4 -5.1(7) . . . . ?
C6 C5 C9 O4 178.2(5) . . . . ?
C4 C5 C9 O3 174.4(5) . . . . ?
C6 C5 C9 O3 -2.4(7) . . . . ?
C15 C10 C11 C12 0.5(9) . . . . ?
C16 C10 C11 C12 179.2(6) . . . . ?
C10 C11 C12 C13 -0.1(10) . . . . ?
C11 C12 C13 C14 0.6(11) . . . . ?
C12 C13 C14 C15 -1.4(11) . . . . ?
C13 C14 C15 C10 1.8(9) . . . . ?
C13 C14 C15 C17 -178.5(6) . . . 2_666 ?
C11 C10 C15 C14 -1.3(8) . . . . ?
C16 C10 C15 C14 -180.0(5) . . . . ?
C11 C10 C15 C17 179.0(5) . . . 2_666 ?
C16 C10 C15 C17 0.3(9) . . . 2_666 ?
C15 C10 C16 N2 122.4(6) . . . . ?
C11 C10 C16 N2 -56.3(7) . . . . ?
N1 C19 C20 N2 2.1(7) . . . . ?
N3 C22 C23 N4 -0.6(7) . . . . ?
N2 C18 N1 C19 0.6(6) . . . . ?
N2 C18 N1 Zn2 -177.4(4) . . . . ?
C20 C19 N1 C18 -1.6(7) . . . . ?
C20 C19 N1 Zn2 176.4(4) . . . . ?
O3 Zn2 N1 C18 6.2(5) . . . . ?
O6 Zn2 N1 C18 -102.8(5) 1_455 . . . ?
N3 Zn2 N1 C18 129.4(4) . . . . ?
O3 Zn2 N1 C19 -171.4(4) . . . . ?
O6 Zn2 N1 C19 79.6(5) 1_455 . . . ?
N3 Zn2 N1 C19 -48.2(5) . . . . ?
N1 C18 N2 C20 0.7(7) . . . . ?
N1 C18 N2 C16 -177.0(5) . . . . ?
C19 C20 N2 C18 -1.7(7) . . . . ?
C19 C20 N2 C16 176.1(6) . . . . ?
C10 C16 N2 C18 115.8(6) . . . . ?
C10 C16 N2 C20 -61.6(8) . . . . ?
N4 C21 N3 C22 0.3(6) . . . . ?
N4 C21 N3 Zn2 -176.2(3) . . . . ?
C23 C22 N3 C21 0.2(6) . . . . ?
C23 C22 N3 Zn2 176.6(4) . . . . ?
O3 Zn2 N3 C21 176.7(4) . . . . ?
O6 Zn2 N3 C21 -70.4(4) 1_455 . . . ?
N1 Zn2 N3 C21 57.8(4) . . . . ?
O3 Zn2 N3 C22 1.1(5) . . . . ?
O6 Zn2 N3 C22 113.9(4) 1_455 . . . ?
N1 Zn2 N3 C22 -117.8(4) . . . . ?
N3 C21 N4 C23 -0.7(6) . . . . ?
N3 C21 N4 C17 177.8(4) . . . . ?
C22 C23 N4 C21 0.8(6) . . . . ?
C22 C23 N4 C17 -177.7(5) . . . . ?
C15 C17 N4 C21 -104.3(6) 2_666 . . . ?
C15 C17 N4 C23 73.8(7) 2_666 . . . ?
O2 C7 O1 Zn1 9.9(9) . . . . ?
C1 C7 O1 Zn1 -171.1(3) . . . . ?
O2W Zn1 O1 C7 -171.8(5) 2_746 . . . ?
O2W Zn1 O1 C7 8.2(5) . . . . ?
O1W Zn1 O1 C7 96.5(5) . . . . ?
O1W Zn1 O1 C7 -83.5(5) 2_746 . . . ?
O4 C9 O3 Zn2 11.7(6) . . . . ?
C5 C9 O3 Zn2 -167.7(3) . . . . ?
O6 Zn2 O3 C9 178.8(3) 1_455 . . . ?
N1 Zn2 O3 C9 63.8(4) . . . . ?
N3 Zn2 O3 C9 -63.8(4) . . . . ?
O5 C8 O6 Zn2 1.3(6) . . . 1_655 ?
C3 C8 O6 Zn2 -177.7(3) . . . 1_655 ?
